data_4118288
loop_
_publ_author_name
'Patricia C. Tucker'
'Jason Nyffeler'
'Banghao Chen'
'Andrew Ozarowski'
'Ryan Stillwell'
'Susan E. Latturner'

_publ_contact_author_address
;
Department of Chemistry and Biochemisry
Florida State University
Tallahassee, FL 32306-4390
;
_publ_contact_author_email latturne@chem.fsu.edu
_publ_contact_author_fax '850 644 8281'
_publ_contact_author_name 'Susan E. Latturner'
_publ_contact_author_phone '850 644 4074'
_publ_section_title
;
 A Tale of Two Metals: New Cerium Iron Borocarbide Intermetallics Grown
 from Rare-Earth/Transition Metal Eutectic Fluxes
;
_journal_name_full 'Journal of the American Chemical Society'
_journal_page_first 12138
_journal_page_last 12148
_journal_paper_doi 10.1021/ja303370j
_journal_volume 134
_journal_year 2012
_chemical_formula_sum 'C34 Al B25 Ce33 Fe13'
_chemical_formula_weight 6055.58
_chemical_name_common 'Cerium iron borocarbide'
_chemical_name_systematic
; 
 ? 
;
_space_group_IT_number 229
_symmetry_cell_setting cubic
_symmetry_space_group_name_Hall '-I 4 2 3'
_symmetry_space_group_name_H-M 'I m -3 m'
_atom_sites_solution_hydrogens none
_atom_sites_solution_primary direct
_atom_sites_solution_secondary difmap
_audit_creation_method SHELXL-97
_cell_angle_alpha 90.00
_cell_angle_beta 90.00
_cell_angle_gamma 90.00
_cell_formula_units_Z 2
_cell_length_a 14.6173(11)
_cell_length_b 14.6173(11)
_cell_length_c 14.6173(11)
_cell_measurement_temperature 150(2)
_cell_volume 3123.2(4)
_computing_cell_refinement 'Saint (Burker, 2008)'
_computing_data_collection 'APEX2 (Bruker, 2008)'
_computing_data_reduction 'Saint (Bruker, 2008)'
_computing_publication_material 'SHELXL-97 (Sheldrick, 2008)'
_computing_structure_refinement 'SHELXL-97 (Sheldrick, 2008)'
_computing_structure_solution 'SHELXS-97 (Sheldrick, 2008)'
_diffrn_ambient_temperature 150(2)
_diffrn_measured_fraction_theta_full 0.993
_diffrn_measured_fraction_theta_max 0.993
_diffrn_measurement_device_type 'Burker APEX-II CCD area-detector'
_diffrn_measurement_method '\f and \w scans'
_diffrn_radiation_monochromator graphite
_diffrn_radiation_source 'fine-focus sealed tube'
_diffrn_radiation_type MoK\a
_diffrn_radiation_wavelength 0.71073
_diffrn_reflns_av_R_equivalents 0.0519
_diffrn_reflns_av_sigmaI/netI 0.0141
_diffrn_reflns_limit_h_max 19
_diffrn_reflns_limit_h_min -18
_diffrn_reflns_limit_k_max 19
_diffrn_reflns_limit_k_min -19
_diffrn_reflns_limit_l_max 19
_diffrn_reflns_limit_l_min -19
_diffrn_reflns_number 17445
_diffrn_reflns_theta_full 28.21
_diffrn_reflns_theta_max 28.21
_diffrn_reflns_theta_min 1.97
_exptl_absorpt_coefficient_mu 26.412
_exptl_absorpt_correction_T_max 0.589
_exptl_absorpt_correction_T_min 0.402
_exptl_absorpt_correction_type multi-scan
_exptl_absorpt_process_details 'SADABS (BRUKER, 2008)'
_exptl_crystal_colour silver
_exptl_crystal_density_diffrn 6.439
_exptl_crystal_description cube-like
_exptl_crystal_F_000 5188
_exptl_crystal_size_max 0.04
_exptl_crystal_size_mid 0.03
_exptl_crystal_size_min 0.02
_refine_diff_density_max 1.015
_refine_diff_density_min -1.350
_refine_diff_density_rms 0.179
_refine_ls_extinction_coef 0.000404(15)
_refine_ls_extinction_expression Fc^*^=kFc[1+0.001xFc^2^\l^3^/sin(2\q)]^-1/4^
_refine_ls_extinction_method SHELXL
_refine_ls_goodness_of_fit_ref 1.240
_refine_ls_hydrogen_treatment none
_refine_ls_matrix_type full
_refine_ls_number_parameters 42
_refine_ls_number_reflns 419
_refine_ls_number_restraints 0
_refine_ls_restrained_S_all 1.240
_refine_ls_R_factor_all 0.0186
_refine_ls_R_factor_gt 0.0155
_refine_ls_shift/su_max 0.001
_refine_ls_shift/su_mean 0.000
_refine_ls_structure_factor_coef Fsqd
_refine_ls_weighting_details 'calc w=1/[\s^2^(Fo^2^)+(0.0123P)^2^+29.8499P] where P=(Fo^2^+2Fc^2^)/3'
_refine_ls_weighting_scheme calc
_refine_ls_wR_factor_gt 0.0350
_refine_ls_wR_factor_ref 0.0354
_reflns_number_gt 390
_reflns_number_total 419
_reflns_threshold_expression >2sigma(I)
_cod_data_source_file ja303370j_si_002_2.cif
_cod_data_source_block ce33fe14b25c34
_cod_database_code 4118288

loop_
_symmetry_equiv_pos_as_xyz
'x, y, z'
'-x, -y, z'
'-x, y, -z'
'x, -y, -z'
'z, x, y'
'z, -x, -y'
'-z, -x, y'
'-z, x, -y'
'y, z, x'
'-y, z, -x'
'y, -z, -x'
'-y, -z, x'
'y, x, -z'
'-y, -x, -z'
'y, -x, z'
'-y, x, z'
'x, z, -y'
'-x, z, y'
'-x, -z, -y'
'x, -z, y'
'z, y, -x'
'z, -y, x'
'-z, y, x'
'-z, -y, -x'
'x+1/2, y+1/2, z+1/2'
'-x+1/2, -y+1/2, z+1/2'
'-x+1/2, y+1/2, -z+1/2'
'x+1/2, -y+1/2, -z+1/2'
'z+1/2, x+1/2, y+1/2'
'z+1/2, -x+1/2, -y+1/2'
'-z+1/2, -x+1/2, y+1/2'
'-z+1/2, x+1/2, -y+1/2'
'y+1/2, z+1/2, x+1/2'
'-y+1/2, z+1/2, -x+1/2'
'y+1/2, -z+1/2, -x+1/2'
'-y+1/2, -z+1/2, x+1/2'
'y+1/2, x+1/2, -z+1/2'
'-y+1/2, -x+1/2, -z+1/2'
'y+1/2, -x+1/2, z+1/2'
'-y+1/2, x+1/2, z+1/2'
'x+1/2, z+1/2, -y+1/2'
'-x+1/2, z+1/2, y+1/2'
'-x+1/2, -z+1/2, -y+1/2'
'x+1/2, -z+1/2, y+1/2'
'z+1/2, y+1/2, -x+1/2'
'z+1/2, -y+1/2, x+1/2'
'-z+1/2, y+1/2, x+1/2'
'-z+1/2, -y+1/2, -x+1/2'
'-x, -y, -z'
'x, y, -z'
'x, -y, z'
'-x, y, z'
'-z, -x, -y'
'-z, x, y'
'z, x, -y'
'z, -x, y'
'-y, -z, -x'
'y, -z, x'
'-y, z, x'
'y, z, -x'
'-y, -x, z'
'y, x, z'
'-y, x, -z'
'y, -x, -z'
'-x, -z, y'
'x, -z, -y'
'x, z, y'
'-x, z, -y'
'-z, -y, x'
'-z, y, -x'
'z, -y, -x'
'z, y, x'
'-x+1/2, -y+1/2, -z+1/2'
'x+1/2, y+1/2, -z+1/2'
'x+1/2, -y+1/2, z+1/2'
'-x+1/2, y+1/2, z+1/2'
'-z+1/2, -x+1/2, -y+1/2'
'-z+1/2, x+1/2, y+1/2'
'z+1/2, x+1/2, -y+1/2'
'z+1/2, -x+1/2, y+1/2'
'-y+1/2, -z+1/2, -x+1/2'
'y+1/2, -z+1/2, x+1/2'
'-y+1/2, z+1/2, x+1/2'
'y+1/2, z+1/2, -x+1/2'
'-y+1/2, -x+1/2, z+1/2'
'y+1/2, x+1/2, z+1/2'
'-y+1/2, x+1/2, -z+1/2'
'y+1/2, -x+1/2, -z+1/2'
'-x+1/2, -z+1/2, y+1/2'
'x+1/2, -z+1/2, -y+1/2'
'x+1/2, z+1/2, y+1/2'
'-x+1/2, z+1/2, -y+1/2'
'-z+1/2, -y+1/2, x+1/2'
'-z+1/2, y+1/2, -x+1/2'
'z+1/2, -y+1/2, -x+1/2'
'z+1/2, y+1/2, x+1/2'

loop_
_atom_site_label
_atom_site_type_symbol
_atom_site_fract_x
_atom_site_fract_y
_atom_site_fract_z
_atom_site_U_iso_or_equiv
_atom_site_adp_type
_atom_site_occupancy
_atom_site_symmetry_multiplicity
_atom_site_calc_flag
_atom_site_refinement_flags
Ce1 Ce 0.128307(15) 0.128307(15) 0.30862(2) 0.00730(13) Uani 1 2 d S
Ce2 Ce 0.2500 0.0000 0.5000 0.00544(16) Uani 1 8 d S
Ce3 Ce 0.0000 0.5000 0.5000 0.00543(19) Uani 1 16 d S
Fe1 Fe 0.08812(5) 0.08812(5) 0.08812(5) 0.0046(3) Uani 1 6 d S
Fe2 Fe 0.20147(11) 0.0000 0.0000 0.0057(5) Uani 0.853(14) 8 d SP
Al2 Al 0.20147(11) 0.0000 0.0000 0.0057(5) Uani 0.147(14) 8 d SP
C1 C 0.0000 0.2372(4) 0.2372(4) 0.0071(14) Uani 1 4 d S
C2 C 0.0000 0.3782(4) 0.3782(4) 0.0110(16) Uani 1 4 d S
C3 C 0.3326(12) 0.0000 0.0000 0.035(4) Uani 1 8 d S
C4 C 0.2500 0.2500 0.2500 0.010(3) Uani 1 12 d S
B1 B 0.0000 0.1643(4) 0.1643(4) 0.0073(15) Uani 1 4 d S
B2 B 0.0000 0.3071(4) 0.3071(4) 0.0081(16) Uani 1 4 d S
B3 B 0.0000 0.0000 0.0000 0.006(6) Uani 0.79(5) 48 d SP
Al3 Al 0.0000 0.0000 0.0000 0.006(6) Uani 0.21(5) 48 d SP

loop_
_atom_site_aniso_label
_atom_site_aniso_U_11
_atom_site_aniso_U_22
_atom_site_aniso_U_33
_atom_site_aniso_U_23
_atom_site_aniso_U_13
_atom_site_aniso_U_12
Ce1 0.00772(15) 0.00772(15) 0.00647(18) -0.00121(8) -0.00121(8) 0.00201(11)
Ce2 0.0042(3) 0.0061(2) 0.0061(2) 0.000 0.000 0.000
Ce3 0.0086(4) 0.0038(3) 0.0038(3) 0.000 0.000 0.000
Fe1 0.0046(3) 0.0046(3) 0.0046(3) 0.0017(3) 0.0017(3) 0.0017(3)
Fe2 0.0065(9) 0.0053(6) 0.0053(6) 0.000 0.000 0.000
Al2 0.0065(9) 0.0053(6) 0.0053(6) 0.000 0.000 0.000
C1 0.008(4) 0.007(2) 0.007(2) 0.005(3) 0.000 0.000
C2 0.014(4) 0.010(2) 0.010(2) 0.000(3) 0.000 0.000
C3 0.043(10) 0.031(5) 0.031(5) 0.000 0.000 0.000
C4 0.010(3) 0.010(3) 0.010(3) -0.001(3) -0.001(3) -0.001(3)
B1 0.004(4) 0.009(2) 0.009(2) -0.004(3) 0.000 0.000
B2 0.005(4) 0.010(2) 0.010(2) 0.006(3) 0.000 0.000
B3 0.006(6) 0.006(6) 0.006(6) 0.000 0.000 0.000
Al3 0.006(6) 0.006(6) 0.006(6) 0.000 0.000 0.000

loop_
_atom_type_symbol
_atom_type_description
_atom_type_scat_dispersion_real
_atom_type_scat_dispersion_imag
_atom_type_scat_source
C C 0.0033 0.0016 'International Tables Vol C Tables 4.2.6.8 and 6.1.1.4'
B B 0.0013 0.0007 'International Tables Vol C Tables 4.2.6.8 and 6.1.1.4'
Al Al 0.0645 0.0514 'International Tables Vol C Tables 4.2.6.8 and 6.1.1.4'
Fe Fe 0.3463 0.8444 'International Tables Vol C Tables 4.2.6.8 and 6.1.1.4'
Ce Ce -0.2486 2.6331 'International Tables Vol C Tables 4.2.6.8 and 6.1.1.4'

loop_
_geom_angle_atom_site_label_1
_geom_angle_atom_site_label_2
_geom_angle_atom_site_label_3
_geom_angle
_geom_angle_site_symmetry_1
_geom_angle_site_symmetry_3
C4 Ce1 C1 86.86(4) . 5
C4 Ce1 C1 86.86(4) . .
C1 Ce1 C1 133.1(3) 5 .
C4 Ce1 C3 168.7(4) . 9
C1 Ce1 C3 88.67(16) 5 9
C1 Ce1 C3 88.67(16) . 9
C4 Ce1 C2 111.54(16) . 81
C1 Ce1 C2 112.75(13) 5 81
C1 Ce1 C2 112.75(13) . 81
C3 Ce1 C2 79.7(4) 9 81
C4 Ce1 B1 94.45(4) . .
C1 Ce1 B1 103.3(2) 5 .
C1 Ce1 B1 31.3(2) . .
C3 Ce1 B1 76.5(3) 9 .
C2 Ce1 B1 135.89(13) 81 .
C4 Ce1 B1 94.45(4) . 5
C1 Ce1 B1 31.3(2) 5 5
C1 Ce1 B1 103.3(2) . 5
C3 Ce1 B1 76.5(3) 9 5
C2 Ce1 B1 135.89(13) 81 5
B1 Ce1 B1 72.5(3) . 5
C4 Ce1 Al2 130.63(3) . 9
C1 Ce1 Al2 74.73(14) 5 9
C1 Ce1 Al2 74.73(14) . 9
C3 Ce1 Al2 38.1(4) 9 9
C2 Ce1 Al2 117.83(16) 81 9
B1 Ce1 Al2 48.72(12) . 9
B1 Ce1 Al2 48.72(12) 5 9
C4 Ce1 Fe2 130.63(3) . 9
C1 Ce1 Fe2 74.73(14) 5 9
C1 Ce1 Fe2 74.73(14) . 9
C3 Ce1 Fe2 38.1(4) 9 9
C2 Ce1 Fe2 117.83(16) 81 9
B1 Ce1 Fe2 48.72(12) . 9
B1 Ce1 Fe2 48.72(12) 5 9
Al2 Ce1 Fe2 0.00(5) 9 9
C4 Ce1 B2 83.29(15) . 81
C1 Ce1 B2 112.64(16) 5 81
C1 Ce1 B2 112.64(16) . 81
C3 Ce1 B2 108.0(4) 9 81
C2 Ce1 B2 28.3(2) 81 81
B1 Ce1 B2 143.72(15) . 81
B1 Ce1 B2 143.72(15) 5 81
Al2 Ce1 B2 146.08(15) 9 81
Fe2 Ce1 B2 146.08(15) 9 81
C4 Ce1 Fe1 85.643(17) . .
C1 Ce1 Fe1 66.60(16) 5 .
C1 Ce1 Fe1 66.60(16) . .
C3 Ce1 Fe1 83.1(4) 9 .
C2 Ce1 Fe1 162.82(16) 81 .
B1 Ce1 Fe1 37.41(14) . .
B1 Ce1 Fe1 37.41(14) 5 .
Al2 Ce1 Fe1 44.99(3) 9 .
Fe2 Ce1 Fe1 44.99(3) 9 .
B2 Ce1 Fe1 168.93(15) 81 .
C4 Ce1 Ce1 45.471(5) . 9
C1 Ce1 Ce1 102.71(8) 5 9
C1 Ce1 Ce1 45.78(2) . 9
C3 Ce1 Ce1 126.0(3) 9 9
C2 Ce1 Ce1 136.90(11) 81 9
B1 Ce1 Ce1 49.53(6) . 9
B1 Ce1 Ce1 86.70(8) 5 9
Al2 Ce1 Ce1 94.07(2) 9 9
Fe2 Ce1 Ce1 94.07(2) 9 9
B2 Ce1 Ce1 115.01(12) 81 9
Fe1 Ce1 Ce1 55.947(12) . 9
C2 Ce2 C2 121.7(2) 34_545 6_556
C2 Ce2 C2 87.1(3) 34_545 81
C2 Ce2 C2 121.7(2) 6_556 81
C2 Ce2 C2 121.7(2) 34_545 5
C2 Ce2 C2 87.1(3) 6_556 5
C2 Ce2 C2 121.7(2) 81 5
C2 Ce2 B2 30.0(2) 34_545 34_545
C2 Ce2 B2 101.87(12) 6_556 34_545
C2 Ce2 B2 117.1(2) 81 34_545
C2 Ce2 B2 101.87(12) 5 34_545
C2 Ce2 B2 101.87(12) 34_545 6_556
C2 Ce2 B2 30.0(2) 6_556 6_556
C2 Ce2 B2 101.87(12) 81 6_556
C2 Ce2 B2 117.1(2) 5 6_556
B2 Ce2 B2 94.62(8) 34_545 6_556
C2 Ce2 B2 117.1(2) 34_545 81
C2 Ce2 B2 101.87(12) 6_556 81
C2 Ce2 B2 30.0(2) 81 81
C2 Ce2 B2 101.87(12) 5 81
B2 Ce2 B2 147.0(3) 34_545 81
B2 Ce2 B2 94.62(8) 6_556 81
C2 Ce2 B2 101.87(12) 34_545 5
C2 Ce2 B2 117.1(2) 6_556 5
C2 Ce2 B2 101.87(12) 81 5
C2 Ce2 B2 30.0(2) 5 5
B2 Ce2 B2 94.62(8) 34_545 5
B2 Ce2 B2 147.0(3) 6_556 5
B2 Ce2 B2 94.62(8) 81 5
C2 Ce2 Ce3 43.56(17) 34_545 33_445
C2 Ce2 Ce3 136.44(17) 6_556 33_445
C2 Ce2 Ce3 43.56(17) 81 33_445
C2 Ce2 Ce3 136.44(17) 5 33_445
B2 Ce2 Ce3 73.52(15) 34_545 33_445
B2 Ce2 Ce3 106.48(15) 6_556 33_445
B2 Ce2 Ce3 73.52(15) 81 33_445
B2 Ce2 Ce3 106.48(15) 5 33_445
C2 Ce2 Ce3 136.44(17) 34_545 5
C2 Ce2 Ce3 43.56(17) 6_556 5
C2 Ce2 Ce3 136.44(17) 81 5
C2 Ce2 Ce3 43.56(17) 5 5
B2 Ce2 Ce3 106.48(15) 34_545 5
B2 Ce2 Ce3 73.52(15) 6_556 5
B2 Ce2 Ce3 106.48(15) 81 5
B2 Ce2 Ce3 73.52(15) 5 5
Ce3 Ce2 Ce3 180.0 33_445 5
C2 Ce2 Ce1 90.05(12) 34_545 .
C2 Ce2 Ce1 147.62(7) 6_556 .
C2 Ce2 Ce1 47.332(9) 81 .
C2 Ce2 Ce1 80.35(15) 5 .
B2 Ce2 Ce1 109.86(10) 34_545 .
B2 Ce2 Ce1 146.80(7) 6_556 .
B2 Ce2 Ce1 52.79(6) 81 .
B2 Ce2 Ce1 55.13(12) 5 .
Ce3 Ce2 Ce1 62.159(4) 33_445 .
Ce3 Ce2 Ce1 117.841(4) 5 .
C2 Ce2 Ce1 147.62(7) 34_545 36
C2 Ce2 Ce1 47.333(9) 6_556 36
C2 Ce2 Ce1 80.35(15) 81 36
C2 Ce2 Ce1 90.05(12) 5 36
B2 Ce2 Ce1 146.80(7) 34_545 36
B2 Ce2 Ce1 52.80(6) 6_556 36
B2 Ce2 Ce1 55.13(12) 81 36
B2 Ce2 Ce1 109.85(10) 5 36
Ce3 Ce2 Ce1 117.842(4) 33_445 36
Ce3 Ce2 Ce1 62.158(4) 5 36
Ce1 Ce2 Ce1 102.598(4) . 36
C3 Ce3 C3 180.000(1) 73 25_455
C3 Ce3 C2 90.000(1) 73 .
C3 Ce3 C2 90.000(2) 25_455 .
C3 Ce3 C2 90.000(1) 73 49_566
C3 Ce3 C2 90.000(1) 25_455 49_566
C2 Ce3 C2 180.0 . 49_566
C3 Ce3 C2 90.0 73 50_556
C3 Ce3 C2 90.0 25_455 50_556
C2 Ce3 C2 90.0 . 50_556
C2 Ce3 C2 90.0 49_566 50_556
C3 Ce3 C2 90.0 73 2_565
C3 Ce3 C2 90.0 25_455 2_565
C2 Ce3 C2 90.0 . 2_565
C2 Ce3 C2 90.0 49_566 2_565
C2 Ce3 C2 180.0 50_556 2_565
C3 Ce3 Ce2 90.0 73 57_566
C3 Ce3 Ce2 90.0 25_455 57_566
C2 Ce3 Ce2 135.0 . 57_566
C2 Ce3 Ce2 45.0 49_566 57_566
C2 Ce3 Ce2 45.0 50_556 57_566
C2 Ce3 Ce2 135.0 2_565 57_566
C3 Ce3 Ce2 90.0 73 9
C3 Ce3 Ce2 90.0 25_455 9
C2 Ce3 Ce2 45.0 . 9
C2 Ce3 Ce2 135.0 49_566 9
C2 Ce3 Ce2 135.0 50_556 9
C2 Ce3 Ce2 45.0 2_565 9
Ce2 Ce3 Ce2 180.0 57_566 9
C3 Ce3 Ce2 90.000(1) 73 77
C3 Ce3 Ce2 90.000(1) 25_455 77
C2 Ce3 Ce2 45.0 . 77
C2 Ce3 Ce2 135.0 49_566 77
C2 Ce3 Ce2 45.0 50_556 77
C2 Ce3 Ce2 135.0 2_565 77
Ce2 Ce3 Ce2 90.0 57_566 77
Ce2 Ce3 Ce2 90.0 9 77
C3 Ce3 Ce2 90.0 73 29_455
C3 Ce3 Ce2 90.000(1) 25_455 29_455
C2 Ce3 Ce2 135.000(1) . 29_455
C2 Ce3 Ce2 45.0 49_566 29_455
C2 Ce3 Ce2 135.0 50_556 29_455
C2 Ce3 Ce2 45.0 2_565 29_455
Ce2 Ce3 Ce2 90.0 57_566 29_455
Ce2 Ce3 Ce2 90.0 9 29_455
Ce2 Ce3 Ce2 180.0 77 29_455
C3 Ce3 Ce1 43.474(4) 73 78
C3 Ce3 Ce1 136.526(4) 25_455 78
C2 Ce3 Ce1 133.474(5) . 78
C2 Ce3 Ce1 46.526(4) 49_566 78
C2 Ce3 Ce1 90.0 50_556 78
C2 Ce3 Ce1 90.0 2_565 78
Ce2 Ce3 Ce1 60.889(3) 57_566 78
Ce2 Ce3 Ce1 119.111(3) 9 78
Ce2 Ce3 Ce1 119.111(3) 77 78
Ce2 Ce3 Ce1 60.889(3) 29_455 78
C3 Ce3 Ce1 136.526(4) 73 30_455
C3 Ce3 Ce1 43.474(4) 25_455 30_455
C2 Ce3 Ce1 46.526(5) . 30_455
C2 Ce3 Ce1 133.474(4) 49_566 30_455
C2 Ce3 Ce1 90.0 50_556 30_455
C2 Ce3 Ce1 90.0 2_565 30_455
Ce2 Ce3 Ce1 119.111(3) 57_566 30_455
Ce2 Ce3 Ce1 60.889(3) 9 30_455
Ce2 Ce3 Ce1 60.889(3) 77 30_455
Ce2 Ce3 Ce1 119.111(3) 29_455 30_455
Ce1 Ce3 Ce1 180.000(6) 78 30_455
B1 Fe1 B1 113.17(13) 9 5
B1 Fe1 B1 113.17(13) 9 .
B1 Fe1 B1 113.17(13) 5 .
B1 Fe1 B3 105.45(15) 9 .
B1 Fe1 B3 105.45(15) 5 .
B1 Fe1 B3 105.46(15) . .
B1 Fe1 Fe2 65.60(6) 9 .
B1 Fe1 Fe2 65.60(6) 5 .
B1 Fe1 Fe2 177.00(17) . .
B3 Fe1 Fe2 77.55(4) . .
B1 Fe1 Al2 65.60(6) 9 5
B1 Fe1 Al2 177.00(17) 5 5
B1 Fe1 Al2 65.60(6) . 5
B3 Fe1 Al2 77.55(4) . 5
Fe2 Fe1 Al2 115.49(3) . 5
B1 Fe1 Fe2 65.60(6) 9 5
B1 Fe1 Fe2 177.00(17) 5 5
B1 Fe1 Fe2 65.60(6) . 5
B3 Fe1 Fe2 77.55(4) . 5
Fe2 Fe1 Fe2 115.49(3) . 5
Al2 Fe1 Fe2 0.00(6) 5 5
B1 Fe1 Al2 177.00(17) 9 9
B1 Fe1 Al2 65.60(6) 5 9
B1 Fe1 Al2 65.60(6) . 9
B3 Fe1 Al2 77.55(4) . 9
Fe2 Fe1 Al2 115.49(3) . 9
Al2 Fe1 Al2 115.49(3) 5 9
Fe2 Fe1 Al2 115.49(3) 5 9
B1 Fe1 Fe2 177.00(17) 9 9
B1 Fe1 Fe2 65.60(6) 5 9
B1 Fe1 Fe2 65.60(6) . 9
B3 Fe1 Fe2 77.55(4) . 9
Fe2 Fe1 Fe2 115.49(3) . 9
Al2 Fe1 Fe2 115.49(3) 5 9
Fe2 Fe1 Fe2 115.49(3) 5 9
Al2 Fe1 Fe2 0.0 9 9
B1 Fe1 Fe1 123.18(8) 9 51
B1 Fe1 Fe1 50.72(15) 5 51
B1 Fe1 Fe1 123.18(8) . 51
B3 Fe1 Fe1 54.7 . 51
Fe2 Fe1 Fe1 58.46(2) . 51
Al2 Fe1 Fe1 132.29(4) 5 51
Fe2 Fe1 Fe1 132.29(4) 5 51
Al2 Fe1 Fe1 58.46(2) 9 51
Fe2 Fe1 Fe1 58.46(2) 9 51
C3 Fe2 B1 102.74(17) . 6
C3 Fe2 B1 102.74(17) . 58
B1 Fe2 B1 87.21(7) 6 58
C3 Fe2 B1 102.74(17) . 9
B1 Fe2 B1 87.21(7) 6 9
B1 Fe2 B1 154.5(3) 58 9
C3 Fe2 B1 102.74(17) . 5
B1 Fe2 B1 154.5(3) 6 5
B1 Fe2 B1 87.21(7) 58 5
B1 Fe2 B1 87.21(7) 9 5
C3 Fe2 Fe1 132.29(4) . .
B1 Fe2 Fe1 111.21(15) 6 .
B1 Fe2 Fe1 111.21(15) 58 .
B1 Fe2 Fe1 48.80(12) 9 .
B1 Fe2 Fe1 48.80(12) 5 .
C3 Fe2 Fe1 132.28(4) . 4
B1 Fe2 Fe1 48.80(12) 6 4
B1 Fe2 Fe1 48.80(12) 58 4
B1 Fe2 Fe1 111.21(15) 9 4
B1 Fe2 Fe1 111.21(15) 5 4
Fe1 Fe2 Fe1 95.43(8) . 4
C3 Fe2 Fe1 132.28(4) . 51
B1 Fe2 Fe1 111.21(15) 6 51
B1 Fe2 Fe1 48.80(12) 58 51
B1 Fe2 Fe1 111.21(15) 9 51
B1 Fe2 Fe1 48.80(12) 5 51
Fe1 Fe2 Fe1 63.08(5) . 51
Fe1 Fe2 Fe1 63.09(5) 4 51
C3 Fe2 Fe1 132.28(4) . 50
B1 Fe2 Fe1 48.80(12) 6 50
B1 Fe2 Fe1 111.21(15) 58 50
B1 Fe2 Fe1 48.80(12) 9 50
B1 Fe2 Fe1 111.21(15) 5 50
Fe1 Fe2 Fe1 63.08(5) . 50
Fe1 Fe2 Fe1 63.09(5) 4 50
Fe1 Fe2 Fe1 95.43(8) 51 50
C3 Fe2 Ce1 59.44(3) . 5
B1 Fe2 Ce1 134.91(9) 6 5
B1 Fe2 Ce1 134.91(9) 58 5
B1 Fe2 Ce1 61.20(12) 9 5
B1 Fe2 Ce1 61.20(12) 5 5
Fe1 Fe2 Ce1 72.85(3) . 5
Fe1 Fe2 Ce1 168.28(6) 4 5
Fe1 Fe2 Ce1 110.005(13) 51 5
Fe1 Fe2 Ce1 110.005(13) 50 5
C3 Fe2 Ce1 59.44(3) . 6
B1 Fe2 Ce1 61.20(12) 6 6
B1 Fe2 Ce1 61.20(12) 58 6
B1 Fe2 Ce1 134.91(9) 9 6
B1 Fe2 Ce1 134.91(9) 5 6
Fe1 Fe2 Ce1 168.28(6) . 6
Fe1 Fe2 Ce1 72.85(3) 4 6
Fe1 Fe2 Ce1 110.005(13) 51 6
Fe1 Fe2 Ce1 110.005(13) 50 6
Ce1 Fe2 Ce1 118.87(5) 5 6
B2 C1 B1 180.0(7) . .
B2 C1 Ce1 98.33(16) . 52
B1 C1 Ce1 81.67(16) . 52
B2 C1 Ce1 98.33(16) . 59
B1 C1 Ce1 81.67(16) . 59
Ce1 C1 Ce1 88.44(5) 52 59
B2 C1 Ce1 98.33(16) . 9
B1 C1 Ce1 81.67(16) . 9
Ce1 C1 Ce1 163.3(3) 52 9
Ce1 C1 Ce1 89.15(5) 59 9
B2 C1 Ce1 98.33(16) . .
B1 C1 Ce1 81.67(16) . .
Ce1 C1 Ce1 89.15(5) 52 .
Ce1 C1 Ce1 163.3(3) 59 .
Ce1 C1 Ce1 88.44(5) 9 .
B2 C2 Ce3 180.0(6) . .
B2 C2 Ce2 88.56(17) . 9
Ce3 C2 Ce2 91.44(17) . 9
B2 C2 Ce2 88.56(17) . 77
Ce3 C2 Ce2 91.44(17) . 77
Ce2 C2 Ce2 177.1(3) 9 77
B2 C2 Ce1 87.27(16) . 30_455
Ce3 C2 Ce1 92.73(16) . 30_455
Ce2 C2 Ce1 89.931(12) 9 30_455
Ce2 C2 Ce1 89.931(12) 77 30_455
B2 C2 Ce1 87.27(16) . 77
Ce3 C2 Ce1 92.73(16) . 77
Ce2 C2 Ce1 89.931(12) 9 77
Ce2 C2 Ce1 89.931(12) 77 77
Ce1 C2 Ce1 174.5(3) 30_455 77
Fe2 C3 Ce3 180.0 . 25_544
Fe2 C3 Ce1 82.5(4) . 6
Ce3 C3 Ce1 97.5(4) 25_544 6
Fe2 C3 Ce1 82.5(4) . 5
Ce3 C3 Ce1 97.5(4) 25_544 5
Ce1 C3 Ce1 164.9(7) 6 5
Fe2 C3 Ce1 82.5(4) . 56
Ce3 C3 Ce1 97.5(4) 25_544 56
Ce1 C3 Ce1 89.01(10) 6 56
Ce1 C3 Ce1 89.01(10) 5 56
Fe2 C3 Ce1 82.5(4) . 55
Ce3 C3 Ce1 97.5(4) 25_544 55
Ce1 C3 Ce1 89.01(10) 6 55
Ce1 C3 Ce1 89.01(10) 5 55
Ce1 C3 Ce1 164.9(7) 56 55
Ce1 C4 Ce1 90.941(9) . 81
Ce1 C4 Ce1 89.059(9) . 9
Ce1 C4 Ce1 180.0 81 9
Ce1 C4 Ce1 89.059(9) . 5
Ce1 C4 Ce1 90.942(9) 81 5
Ce1 C4 Ce1 89.058(9) 9 5
Ce1 C4 Ce1 90.941(9) . 77
Ce1 C4 Ce1 89.058(9) 81 77
Ce1 C4 Ce1 90.942(9) 9 77
Ce1 C4 Ce1 180.000(7) 5 77
Ce1 C4 Ce1 180.0 . 73
Ce1 C4 Ce1 89.058(9) 81 73
Ce1 C4 Ce1 90.942(9) 9 73
Ce1 C4 Ce1 90.942(9) 5 73
Ce1 C4 Ce1 89.058(9) 77 73
C1 B1 Fe1 140.72(15) . 52
C1 B1 Fe1 140.72(15) . .
Fe1 B1 Fe1 78.6(3) 52 .
C1 B1 Al2 122.26(17) . 9
Fe1 B1 Al2 65.60(18) 52 9
Fe1 B1 Al2 65.60(18) . 9
C1 B1 Fe2 122.26(17) . 9
Fe1 B1 Fe2 65.60(18) 52 9
Fe1 B1 Fe2 65.60(18) . 9
Al2 B1 Fe2 0.00(8) 9 9
C1 B1 Al2 122.26(17) . 5
Fe1 B1 Al2 65.60(18) 52 5
Fe1 B1 Al2 65.60(18) . 5
Al2 B1 Al2 115.5(3) 9 5
Fe2 B1 Al2 115.5(3) 9 5
C1 B1 Fe2 122.26(17) . 5
Fe1 B1 Fe2 65.60(18) 52 5
Fe1 B1 Fe2 65.60(18) . 5
Al2 B1 Fe2 115.5(3) 9 5
Fe2 B1 Fe2 115.5(3) 9 5
Al2 B1 Fe2 0.00(8) 5 5
C1 B1 Ce1 67.05(15) . 9
Fe1 B1 Ce1 135.67(17) 52 9
Fe1 B1 Ce1 83.58(4) . 9
Al2 B1 Ce1 139.20(7) 9 9
Fe2 B1 Ce1 139.20(7) 9 9
Al2 B1 Ce1 70.07(3) 5 9
Fe2 B1 Ce1 70.07(3) 5 9
C1 B1 Ce1 67.05(15) . 52
Fe1 B1 Ce1 83.58(4) 52 52
Fe1 B1 Ce1 135.67(17) . 52
Al2 B1 Ce1 70.07(3) 9 52
Fe2 B1 Ce1 70.07(3) 9 52
Al2 B1 Ce1 139.20(7) 5 52
Fe2 B1 Ce1 139.20(7) 5 52
Ce1 B1 Ce1 134.1(3) 9 52
C1 B1 Ce1 67.05(15) . 59
Fe1 B1 Ce1 83.58(4) 52 59
Fe1 B1 Ce1 135.67(17) . 59
Al2 B1 Ce1 139.20(7) 9 59
Fe2 B1 Ce1 139.20(7) 9 59
Al2 B1 Ce1 70.07(3) 5 59
Fe2 B1 Ce1 70.07(3) 5 59
Ce1 B1 Ce1 81.57(11) 9 59
Ce1 B1 Ce1 80.95(11) 52 59
C1 B1 Ce1 67.05(15) . .
Fe1 B1 Ce1 135.67(17) 52 .
Fe1 B1 Ce1 83.58(4) . .
Al2 B1 Ce1 70.07(3) 9 .
Fe2 B1 Ce1 70.07(3) 9 .
Al2 B1 Ce1 139.20(7) 5 .
Fe2 B1 Ce1 139.20(7) 5 .
Ce1 B1 Ce1 80.95(11) 9 .
Ce1 B1 Ce1 81.57(11) 52 .
Ce1 B1 Ce1 134.1(3) 59 .
C1 B2 C2 180.0(3) . .
C1 B2 Ce2 118.52(15) . 9
C2 B2 Ce2 61.48(15) . 9
C1 B2 Ce2 118.52(15) . 77
C2 B2 Ce2 61.48(15) . 77
Ce2 B2 Ce2 123.0(3) 9 77
C1 B2 Ce1 115.52(15) . 77
C2 B2 Ce1 64.48(15) . 77
Ce2 B2 Ce1 78.13(12) 9 77
Ce2 B2 Ce1 78.13(12) 77 77
C1 B2 Ce1 115.52(15) . 30_455
C2 B2 Ce1 64.48(15) . 30_455
Ce2 B2 Ce1 78.13(12) 9 30_455
Ce2 B2 Ce1 78.13(12) 77 30_455
Ce1 B2 Ce1 129.0(3) 77 30_455
Fe1 B3 Fe1 180.00(9) . 49
Fe1 B3 Fe1 70.5 . 52
Fe1 B3 Fe1 109.5 49 52
Fe1 B3 Fe1 109.5 . 2
Fe1 B3 Fe1 70.5 49 2
Fe1 B3 Fe1 70.5 52 2
Fe1 B3 Fe1 70.5 . 50
Fe1 B3 Fe1 109.5 49 50
Fe1 B3 Fe1 109.5 52 50
Fe1 B3 Fe1 180.00(9) 2 50
Fe1 B3 Fe1 109.5 . 3
Fe1 B3 Fe1 70.5 49 3
Fe1 B3 Fe1 70.5 52 3
Fe1 B3 Fe1 109.5 2 3
Fe1 B3 Fe1 70.5 50 3
Fe1 B3 Fe1 70.5 . 51
Fe1 B3 Fe1 109.5 49 51
Fe1 B3 Fe1 109.5 52 51
Fe1 B3 Fe1 70.5 2 51
Fe1 B3 Fe1 109.5 50 51
Fe1 B3 Fe1 180.00(9) 3 51
Fe1 B3 Fe1 109.5 . 4
Fe1 B3 Fe1 70.5 49 4
Fe1 B3 Fe1 180.00(9) 52 4
Fe1 B3 Fe1 109.5 2 4
Fe1 B3 Fe1 70.5 50 4
Fe1 B3 Fe1 109.5 3 4
Fe1 B3 Fe1 70.5 51 4

loop_
_geom_bond_atom_site_label_1
_geom_bond_atom_site_label_2
_geom_bond_distance
_geom_bond_site_symmetry_2
Ce1 C4 2.6576(4) .
Ce1 C1 2.6722(11) 5
Ce1 C1 2.6722(11) .
Ce1 C3 2.675(2) 9
Ce1 C2 2.8007(5) 81
Ce1 B1 2.871(3) .
Ce1 B1 2.871(3) 5
Ce1 Al2 3.0803(9) 9
Ce1 Fe2 3.0803(9) 9
Ce1 B2 3.100(4) 81
Ce1 Fe1 3.3283(11) .
Ce1 Ce1 3.7274(6) 9
Ce2 C2 2.5848(3) 34_545
Ce2 C2 2.5848(3) 6_556
Ce2 C2 2.5848(3) 81
Ce2 C2 2.5848(3) 5
Ce2 B2 2.941(4) 34_545
Ce2 B2 2.941(4) 6_556
Ce2 B2 2.941(4) 81
Ce2 B2 2.941(4) 5
Ce2 Ce3 3.6543(3) 33_445
Ce2 Ce3 3.6543(3) 5
Ce2 Ce1 3.8089(4) 36
Ce3 C3 2.446(17) 73
Ce3 C3 2.446(17) 25_455
Ce3 C2 2.519(8) .
Ce3 C2 2.519(8) 49_566
Ce3 C2 2.519(8) 50_556
Ce3 C2 2.519(8) 2_565
Ce3 Ce2 3.6543(3) 57_566
Ce3 Ce2 3.6543(3) 9
Ce3 Ce2 3.6543(3) 77
Ce3 Ce2 3.6543(3) 29_455
Ce3 Ce1 3.8550(4) 78
Ce3 Ce1 3.8550(4) 30_455
Fe1 B1 2.035(7) 9
Fe1 B1 2.035(7) 5
Fe1 B1 2.035(7) .
Fe1 B3 2.2311(13) .
Fe1 Fe2 2.4624(12) .
Fe1 Al2 2.4624(12) 5
Fe1 Fe2 2.4624(12) 5
Fe1 Al2 2.4624(12) 9
Fe1 Fe2 2.4624(12) 9
Fe1 Fe1 2.5763(15) 51
Fe2 C3 1.917(17) .
Fe2 B1 2.462(5) 6
Fe2 B1 2.462(5) 58
Fe2 B1 2.462(5) 9
Fe2 B1 2.462(5) 5
Fe2 Fe1 2.4624(12) 4
Fe2 Fe1 2.4624(12) 51
Fe2 Fe1 2.4624(12) 50
Fe2 Ce1 3.0802(9) 5
Fe2 Ce1 3.0802(9) 6
C1 B2 1.445(11) .
C1 B1 1.507(11) .
C1 Ce1 2.6722(11) 52
C1 Ce1 2.6722(11) 59
C1 Ce1 2.6722(11) 9
C2 B2 1.469(12) .
C2 Ce2 2.5848(3) 9
C2 Ce2 2.5848(3) 77
C2 Ce1 2.8007(5) 30_455
C2 Ce1 2.8007(5) 77
C3 Ce3 2.446(17) 25_544
C3 Ce1 2.675(2) 6
C3 Ce1 2.675(2) 5
C3 Ce1 2.675(2) 56
C3 Ce1 2.675(2) 55
C4 Ce1 2.6576(4) 81
C4 Ce1 2.6576(4) 9
C4 Ce1 2.6576(4) 5
C4 Ce1 2.6576(4) 77
C4 Ce1 2.6576(4) 73
B1 Fe1 2.035(7) 52
B1 Al2 2.462(5) 9
B1 Fe2 2.462(5) 9
B1 Al2 2.462(5) 5
B1 Fe2 2.462(5) 5
B1 Ce1 2.871(3) 9
B1 Ce1 2.871(3) 52
B1 Ce1 2.871(3) 59
B2 Ce2 2.941(4) 9
B2 Ce2 2.941(4) 77
B2 Ce1 3.100(4) 77
B2 Ce1 3.100(4) 30_455
B3 Fe1 2.2312(13) 49
B3 Fe1 2.2312(13) 52
B3 Fe1 2.2312(13) 2
B3 Fe1 2.2312(13) 50
B3 Fe1 2.2312(13) 3
B3 Fe1 2.2312(13) 51
B3 Fe1 2.2312(13) 4
